data_1552087
loop_
_publ_author_name
'Wang, Bin'
'Zou, Xiaodong'
'Smeets, Stef'

_publ_section_title
;
 Automated serial rotation electron diffraction combined with cluster
 analysis: an efficient multi-crystal workflow for structure determination
;
_journal_coeditor_code FC5033
_journal_issue 5
_journal_name_full IUCrJ
_journal_page_first
;
;
_journal_paper_doi 10.1107/S2052252519007681
_journal_volume 6
_journal_year 2019
_chemical_formula_moiety 'O192 Si96'
_chemical_formula_sum 'O192 Si96'
_chemical_formula_weight 5768.06
_chemical_name_common ZSM-5
_chemical_name_systematic Si-MFI
_space_group_crystal_system orthorhombic
_space_group_IT_number 62
_space_group_name_Hall '-P 2ac 2n'
_space_group_name_H-M_alt 'P n m a'
_symmetry_space_group_name_Hall '-P 2ac 2n'
_symmetry_space_group_name_H-M 'P n m a'
_audit_creation_method SHELXL-2014/7
_cell_angle_alpha 90
_cell_angle_beta 90
_cell_angle_gamma 90
_cell_formula_units_Z 1
_cell_length_a 19.980
_cell_length_b 20.430
_cell_length_c 13.610
_cell_measurement_reflns_used 4734
_cell_measurement_temperature 293(2)
_cell_measurement_theta_max 1.80
_cell_measurement_theta_min 0.072
_cell_volume 5555.485
_computing_cell_refinement 'XDS-20180126 (Kabsch, 2018)'
_computing_data_collection 'Instamatic-1.0.0 (Smeets et al., 2018)'
_computing_data_reduction 'XDS-20180126 (Kabsch, 2018)'
_computing_structure_refinement 'SHELXL-2014/7 (Sheldrick, 2014)'
_computing_structure_solution 'SHELXT-2014/5 (Sheldrick, 2013)'
_diffrn_ambient_temperature 293(2)
_diffrn_measured_fraction_theta_full 0.906
_diffrn_measured_fraction_theta_max 0.851
_diffrn_measurement_device_type 'JEOL JEM-2100 LAB6'
_diffrn_measurement_method 'Continuous rotation electron diffraction'
_diffrn_radiation_type electron
_diffrn_radiation_wavelength 0.0251
_diffrn_reflns_av_R_equivalents 0.2527
_diffrn_reflns_av_unetI/netI 0.2794
_diffrn_reflns_Laue_measured_fraction_full 0.906
_diffrn_reflns_Laue_measured_fraction_max 0.851
_diffrn_reflns_limit_h_max 23
_diffrn_reflns_limit_h_min -23
_diffrn_reflns_limit_k_max 24
_diffrn_reflns_limit_k_min -24
_diffrn_reflns_limit_l_max 16
_diffrn_reflns_limit_l_min -16
_diffrn_reflns_number 17584
_diffrn_reflns_point_group_measured_fraction_full 0.906
_diffrn_reflns_point_group_measured_fraction_max 0.851
_diffrn_reflns_theta_full 0.863
_diffrn_reflns_theta_max 0.883
_diffrn_reflns_theta_min 0.064
_diffrn_source 'electron microscope'
_exptl_absorpt_coefficient_mu 0.000
_exptl_crystal_density_diffrn 1.724
_exptl_crystal_description cuboid
_exptl_crystal_F_000 939
_refine_diff_density_max 0.386
_refine_diff_density_min -0.199
_refine_diff_density_rms 0.057
_refine_ls_extinction_coef 2062(32)
_refine_ls_extinction_expression Fc^*^=kFc[1+0.001xFc^2^\l^3^/sin(2\q)]^-1/4^
_refine_ls_extinction_method 'SHELXL-2014/7 (Sheldrick 2014'
_refine_ls_goodness_of_fit_ref 1.405
_refine_ls_hydrogen_treatment undef
_refine_ls_matrix_type full
_refine_ls_number_parameters 333
_refine_ls_number_reflns 4734
_refine_ls_number_restraints 348
_refine_ls_restrained_S_all 1.392
_refine_ls_R_factor_all 0.2603
_refine_ls_R_factor_gt 0.2178
_refine_ls_shift/su_max 0.023
_refine_ls_shift/su_mean 0.002
_refine_ls_structure_factor_coef Fsqd
_refine_ls_weighting_details 'w=1/[\s^2^(Fo^2^)+(0.2000P)^2^] where P=(Fo^2^+2Fc^2^)/3'
_refine_ls_weighting_scheme calc
_refine_ls_wR_factor_gt 0.5024
_refine_ls_wR_factor_ref 0.5448
_reflns_Friedel_coverage 0.000
_reflns_number_gt 2692
_reflns_number_total 4734
_reflns_threshold_expression 'I > 2\s(I)'
_cod_data_source_file fc5033.cif
_cod_data_source_block zsm5_cluster3
_cod_original_cell_volume 5555.5
_cod_database_code 1552087
_shelx_shelxl_version_number 2014/7
_shelx_space_group_comment
;
The symmetry employed for this shelxl refinement is uniquely defined
by the following loop, which should always be used as a source of
symmetry information in preference to the above space-group names.
They are only intended as comments.
;

loop_
_space_group_symop_operation_xyz
'x, y, z'
'-x+1/2, -y, z+1/2'
'-x, y+1/2, -z'
'x+1/2, -y+1/2, -z+1/2'
'-x, -y, -z'
'x-1/2, y, -z-1/2'
'x, -y-1/2, z'
'-x-1/2, y-1/2, z-1/2'

loop_
_atom_site_label
_atom_site_type_symbol
_atom_site_fract_x
_atom_site_fract_y
_atom_site_fract_z
_atom_site_U_iso_or_equiv
_atom_site_adp_type
_atom_site_occupancy
_atom_site_site_symmetry_order
_atom_site_calc_flag
_atom_site_refinement_flags_posn
_atom_site_refinement_flags_adp
_atom_site_refinement_flags_occupancy
Si1 Si 0.4290(2) 0.4730(2) 0.3117(3) 0.0278(12) Uani 1 1 d D U .
Si2 Si 0.2252(2) 0.6730(2) 0.5270(4) 0.0362(13) Uani 1 1 d D U .
Si3 Si 0.0781(2) 0.6723(2) 0.1696(4) 0.0327(13) Uani 1 1 d D U .
Si4 Si 0.0777(2) 0.4441(2) 0.1588(4) 0.0340(13) Uani 1 1 d D U .
Si5 Si 0.4305(2) 0.6298(2) 0.3139(4) 0.0345(13) Uani 1 1 d D U .
Si6 Si 0.3800(2) 0.6735(2) 0.5258(4) 0.0362(13) Uani 1 1 d D U .
Si7 Si 0.2201(3) 0.4377(2) 0.5271(4) 0.0351(13) Uani 1 1 d D U .
Si8 Si 0.1827(3) 0.5595(3) 0.6636(4) 0.0376(14) Uani 1 1 d D U .
Si9 Si 0.1848(2) 0.3276(3) 0.6744(4) 0.0362(13) Uani 1 1 d D U .
Si10 Si 0.1949(2) 0.4714(3) 0.3044(4) 0.0363(13) Uani 1 1 d D U .
Si11 Si 0.1221(3) 0.5641(2) 0.0237(4) 0.0358(13) Uani 1 1 d D U .
Si12 Si 0.1942(2) 0.6284(3) 0.3114(4) 0.0358(13) Uani 1 1 d D U .
O1 O 0.5053(4) 0.4504(4) 0.2926(7) 0.046(2) Uani 1 1 d D U .
O2 O 0.2590(4) 0.6530(5) 0.2523(8) 0.066(3) Uani 1 1 d D U .
O3 O 0.2599(5) 0.4460(5) 0.2459(7) 0.061(3) Uani 1 1 d D U .
O4 O 0.4211(5) 0.5521(4) 0.3193(8) 0.054(2) Uani 1 1 d D U .
O5 O 0.1151(4) 0.3444(4) 0.7253(7) 0.050(2) Uani 1 1 d D U .
O6 O 0.3025(3) 0.6539(4) 0.5255(8) 0.052(2) Uani 1 1 d D U .
O7 O 0.3876(4) 0.4468(4) 0.2174(6) 0.046(2) Uani 1 1 d D U .
O8 O 0.3913(6) 0.7500 0.5574(9) 0.041(2) Uani 1 2 d DS TU P
O9 O 0.5061(4) 0.6505(6) 0.2925(8) 0.065(3) Uani 1 1 d D U .
O10 O 0.1875(7) 0.2500 0.6489(11) 0.056(3) Uani 1 2 d DS TU P
O11 O 0.1935(4) 0.6592(6) 0.4197(7) 0.062(2) Uani 1 1 d D U .
O12 O 0.2135(6) 0.7500 0.5520(8) 0.037(2) Uani 1 2 d DS TU P
O13 O 0.4205(5) 0.6248(4) 0.5985(8) 0.059(2) Uani 1 1 d D U .
O14 O 0.1907(4) 0.5009(4) 0.5838(7) 0.050(2) Uani 1 1 d D U .
O15 O 0.2991(4) 0.4397(6) 0.5273(10) 0.064(3) Uani 1 1 d D U .
O16 O 0.1296(4) 0.4439(4) 0.2468(8) 0.057(2) Uani 1 1 d D U .
O17 O 0.1935(4) 0.4394(4) 0.4136(7) 0.049(2) Uani 1 1 d D U .
O18 O 0.0779(7) 0.7500 0.1452(9) 0.052(3) Uani 1 2 d DS TU P
O19 O 0.4015(5) 0.4364(4) 0.4093(6) 0.055(2) Uani 1 1 d D U .
O20 O 0.0975(5) 0.6330(4) 0.0723(7) 0.055(2) Uani 1 1 d D U .
O21 O 0.1867(4) 0.6307(4) 0.6115(8) 0.054(2) Uani 1 1 d D U .
O22 O 0.1943(5) 0.3709(4) 0.5787(7) 0.053(2) Uani 1 1 d D U .
O23 O 0.1291(4) 0.6584(5) 0.2577(7) 0.052(2) Uani 1 1 d D U .
O24 O 0.4079(5) 0.6644(5) 0.4129(7) 0.070(3) Uani 1 1 d D U .
O25 O 0.0898(5) 0.5015(4) 0.0796(6) 0.054(2) Uani 1 1 d D U .
O26 O 0.1937(6) 0.5498(4) 0.3108(10) 0.071(3) Uani 1 1 d D U .

loop_
_atom_site_aniso_label
_atom_site_aniso_U_11
_atom_site_aniso_U_22
_atom_site_aniso_U_33
_atom_site_aniso_U_23
_atom_site_aniso_U_13
_atom_site_aniso_U_12
Si1 0.023(2) 0.033(2) 0.027(2) 0.0024(17) -0.008(2) 0.0036(19)
Si2 0.027(3) 0.026(2) 0.055(3) 0.0016(19) 0.004(2) 0.000(2)
Si3 0.017(2) 0.038(3) 0.043(3) -0.0068(19) 0.002(2) -0.001(2)
Si4 0.020(2) 0.042(3) 0.041(3) -0.0074(19) 0.006(2) 0.0034(19)
Si5 0.023(2) 0.036(3) 0.044(3) -0.0008(19) -0.013(2) 0.000(2)
Si6 0.032(3) 0.022(2) 0.055(3) 0.0026(19) 0.000(2) -0.0019(19)
Si7 0.025(3) 0.037(3) 0.044(3) 0.0025(19) 0.004(2) 0.002(2)
Si8 0.030(3) 0.043(3) 0.040(3) 0.003(2) 0.010(2) 0.001(2)
Si9 0.028(3) 0.037(3) 0.044(3) -0.002(2) 0.010(2) -0.008(2)
Si10 0.025(3) 0.033(3) 0.051(3) 0.004(2) -0.006(2) -0.0032(19)
Si11 0.035(3) 0.027(2) 0.045(3) -0.0079(19) 0.002(3) 0.001(2)
Si12 0.028(3) 0.034(3) 0.045(3) -0.001(2) -0.001(2) -0.0009(19)
O1 0.036(4) 0.042(4) 0.061(5) 0.013(3) -0.002(4) 0.006(3)
O2 0.038(4) 0.081(6) 0.079(6) 0.024(5) 0.003(4) -0.005(4)
O3 0.045(4) 0.090(7) 0.049(5) -0.005(4) 0.000(4) 0.003(4)
O4 0.047(5) 0.046(4) 0.068(6) 0.004(3) -0.015(4) 0.000(3)
O5 0.031(4) 0.054(5) 0.066(5) -0.010(4) 0.023(4) 0.003(3)
O6 0.032(3) 0.036(4) 0.087(6) 0.002(4) 0.000(3) 0.000(3)
O7 0.033(4) 0.069(5) 0.037(4) -0.011(3) -0.029(4) 0.003(3)
O8 0.038(5) 0.032(4) 0.054(6) 0.000 -0.002(5) 0.000
O9 0.041(4) 0.089(7) 0.063(6) -0.004(5) -0.008(4) -0.019(4)
O10 0.069(8) 0.036(5) 0.063(8) 0.000 0.026(7) 0.000
O11 0.054(5) 0.068(6) 0.064(4) -0.008(4) -0.003(3) -0.007(4)
O12 0.039(5) 0.031(4) 0.042(5) 0.000 -0.006(5) 0.000
O13 0.049(5) 0.050(5) 0.079(6) 0.018(4) -0.006(5) 0.002(4)
O14 0.051(5) 0.050(4) 0.048(4) 0.000(3) 0.014(4) 0.006(3)
O15 0.025(4) 0.095(8) 0.073(7) -0.007(5) 0.006(4) 0.001(3)
O16 0.036(4) 0.067(6) 0.068(5) -0.001(4) -0.016(4) -0.003(3)
O17 0.044(5) 0.049(5) 0.053(4) 0.009(3) -0.006(3) -0.002(3)
O18 0.075(8) 0.037(5) 0.044(6) 0.000 0.005(6) 0.000
O19 0.073(6) 0.047(5) 0.043(4) 0.006(3) 0.002(4) -0.012(4)
O20 0.069(6) 0.038(4) 0.057(5) -0.009(3) 0.005(4) 0.014(4)
O21 0.047(5) 0.054(5) 0.062(5) 0.012(4) 0.004(4) -0.006(3)
O22 0.061(5) 0.046(4) 0.052(4) 0.009(3) 0.010(4) -0.001(3)
O23 0.030(3) 0.074(5) 0.052(4) 0.005(4) -0.005(3) 0.000(3)
O24 0.069(6) 0.076(6) 0.064(4) -0.009(4) 0.004(4) 0.004(5)
O25 0.061(5) 0.047(4) 0.053(4) 0.004(3) 0.006(4) -0.001(4)
O26 0.095(8) 0.045(4) 0.073(7) 0.004(3) -0.005(5) -0.005(3)

loop_
_atom_type_symbol
_atom_type_description
_atom_type_scat_dispersion_real
_atom_type_scat_dispersion_imag
_atom_type_scat_source
Si Si 0.0000 0.0000 'International Tables Vol C Tables 4.3.2.2 and 4.3.2.3'
O O 0.0000 0.0000 'International Tables Vol C Tables 4.3.2.2 and 4.3.2.3'

loop_
_geom_angle_atom_site_label_1
_geom_angle_atom_site_label_2
_geom_angle_atom_site_label_3
_geom_angle
_geom_angle_site_symmetry_1
_geom_angle_site_symmetry_3
O1 Si1 O7 105.1(5) . .
O1 Si1 O19 108.6(6) . .
O7 Si1 O19 109.0(6) . .
O1 Si1 O4 112.7(5) . .
O7 Si1 O4 109.3(5) . .
O19 Si1 O4 111.9(6) . .
O6 Si2 O11 109.1(6) . .
O6 Si2 O12 112.2(6) . .
O11 Si2 O12 107.5(6) . .
O6 Si2 O21 109.7(6) . .
O11 Si2 O21 111.1(6) . .
O12 Si2 O21 107.2(6) . .
O9 Si3 O20 110.3(6) 6_556 .
O9 Si3 O23 106.5(6) 6_556 .
O20 Si3 O23 112.2(6) . .
O9 Si3 O18 109.8(7) 6_556 .
O20 Si3 O18 108.8(6) . .
O23 Si3 O18 109.2(7) . .
O16 Si4 O1 106.3(6) . 6_556
O16 Si4 O25 114.2(6) . .
O1 Si4 O25 110.8(5) 6_556 .
O16 Si4 O13 111.4(6) . 2_564
O1 Si4 O13 107.4(5) 6_556 2_564
O25 Si4 O13 106.7(6) . 2_564
O24 Si5 O9 107.9(6) . .
O24 Si5 O5 109.3(6) . 2_564
O9 Si5 O5 108.3(6) . 2_564
O24 Si5 O4 111.7(6) . .
O9 Si5 O4 112.5(6) . .
O5 Si5 O4 107.1(5) 2_564 .
O6 Si6 O13 109.3(5) . .
O6 Si6 O8 112.0(6) . .
O13 Si6 O8 111.0(6) . .
O6 Si6 O24 107.3(6) . .
O13 Si6 O24 109.4(6) . .
O8 Si6 O24 107.9(6) . .
O15 Si7 O14 110.0(6) . .
O15 Si7 O22 109.8(6) . .
O14 Si7 O22 110.5(6) . .
O15 Si7 O17 109.0(6) . .
O14 Si7 O17 108.6(5) . .
O22 Si7 O17 108.9(5) . .
O7 Si8 O3 107.7(6) 2_565 2_565
O7 Si8 O21 108.6(5) 2_565 .
O3 Si8 O21 109.4(6) 2_565 .
O7 Si8 O14 109.6(5) 2_565 .
O3 Si8 O14 110.1(6) 2_565 .
O21 Si8 O14 111.4(6) . .
O22 Si9 O5 110.0(6) . .
O22 Si9 O2 108.9(6) . 2_565
O5 Si9 O2 105.9(6) . 2_565
O22 Si9 O10 111.4(7) . .
O5 Si9 O10 109.4(6) . .
O2 Si9 O10 111.1(7) 2_565 .
O26 Si10 O3 111.1(6) . .
O26 Si10 O16 111.2(6) . .
O3 Si10 O16 107.3(6) . .
O26 Si10 O17 110.7(7) . .
O3 Si10 O17 109.6(6) . .
O16 Si10 O17 106.8(5) . .
O15 Si11 O25 110.1(6) 2_564 .
O15 Si11 O19 108.7(7) 2_564 2_564
O25 Si11 O19 109.1(5) . 2_564
O15 Si11 O20 109.3(6) 2_564 .
O25 Si11 O20 111.7(6) . .
O19 Si11 O20 107.8(5) 2_564 .
O2 Si12 O11 110.1(6) . .
O2 Si12 O26 108.4(7) . .
O11 Si12 O26 113.4(7) . .
O2 Si12 O23 107.8(6) . .
O11 Si12 O23 105.1(6) . .
O26 Si12 O23 111.9(6) . .
Si4 O1 Si1 144.4(7) 6_656 .
Si9 O2 Si12 168.3(8) 2_564 .
Si8 O3 Si10 160.6(8) 2_564 .
Si5 O4 Si1 166.2(8) . .
Si9 O5 Si5 153.6(7) . 2_565
Si2 O6 Si6 151.3(7) . .
Si8 O7 Si1 147.6(7) 2_564 .
Si6 O8 Si6 145.5(9) . 7_575
Si3 O9 Si5 150.6(8) 6_656 .
Si9 O10 Si9 155.0(11) . 7_565
Si12 O11 Si2 153.6(7) . .
Si2 O12 Si2 150.6(9) 7_575 .
Si6 O13 Si4 148.2(7) . 2_565
Si7 O14 Si8 161.0(7) . .
Si11 O15 Si7 175.2(9) 2_565 .
Si4 O16 Si10 152.9(7) . .
Si10 O17 Si7 150.2(6) . .
Si3 O18 Si3 156.3(9) 7_575 .
Si1 O19 Si11 152.4(6) . 2_565
Si3 O20 Si11 147.6(7) . .
Si8 O21 Si2 143.8(7) . .
Si9 O22 Si7 149.8(8) . .
Si3 O23 Si12 157.1(7) . .
Si5 O24 Si6 160.0(8) . .
Si4 O25 Si11 161.3(7) . .
Si12 O26 Si10 177.0(10) . .

loop_
_geom_bond_atom_site_label_1
_geom_bond_atom_site_label_2
_geom_bond_distance
_geom_bond_site_symmetry_2
Si1 O1 1.615(8) .
Si1 O7 1.618(8) .
Si1 O19 1.621(8) .
Si1 O4 1.627(8) .
Si2 O6 1.592(8) .
Si2 O11 1.616(10) .
Si2 O12 1.627(5) .
Si2 O21 1.631(9) .
Si3 O9 1.591(8) 6_556
Si3 O20 1.596(8) .
Si3 O23 1.600(8) .
Si3 O18 1.622(5) .
Si4 O16 1.583(9) .
Si4 O1 1.596(9) 6_556
Si4 O25 1.612(9) .
Si4 O13 1.630(8) 2_564
Si5 O24 1.587(10) .
Si5 O9 1.595(9) .
Si5 O5 1.601(8) 2_564
Si5 O4 1.600(8) .
Si6 O6 1.600(8) .
Si6 O13 1.619(9) .
Si6 O8 1.636(5) .
Si6 O24 1.646(10) .
Si7 O15 1.579(8) .
Si7 O14 1.613(9) .
Si7 O22 1.619(9) .
Si7 O17 1.633(10) .
Si8 O7 1.588(8) 2_565
Si8 O3 1.606(10) 2_565
Si8 O21 1.621(9) .
Si8 O14 1.625(9) .
Si9 O22 1.586(9) .
Si9 O5 1.592(8) .
Si9 O2 1.594(9) 2_565
Si9 O10 1.625(6) .
Si10 O26 1.605(9) .
Si10 O3 1.611(9) .
Si10 O16 1.623(8) .
Si10 O17 1.624(9) .
Si11 O15 1.576(8) 2_564
Si11 O25 1.622(9) .
Si11 O19 1.626(9) 2_564
Si11 O20 1.632(8) .
Si12 O2 1.605(9) .
Si12 O11 1.603(10) .
Si12 O26 1.605(9) .
Si12 O23 1.613(8) .
O1 Si4 1.596(9) 6_656
O2 Si9 1.594(9) 2_564
O3 Si8 1.606(10) 2_564
O5 Si5 1.601(8) 2_565
O7 Si8 1.588(8) 2_564
O8 Si6 1.636(5) 7_575
O9 Si3 1.591(8) 6_656
O10 Si9 1.625(6) 7_565
O12 Si2 1.627(5) 7_575
O13 Si4 1.630(8) 2_565
O15 Si11 1.576(8) 2_565
O18 Si3 1.622(5) 7_575
O19 Si11 1.626(9) 2_565
